data_7204427
loop_
_publ_author_name
'Zdenko \<Casar'
'Ivan Leban'
'Alenka Majcen-Le Mar\'echal'
'Dominique Lorcy'

_publ_section_title
;
 Synthesis of diselenadiazafulvalenes and influence of steric strain on
 their anodic behavior
;
_journal_issue 13
_journal_name_full 'J. Chem. Soc., Perkin Trans. 1'
_journal_page_first 1568
_journal_page_last 1573
_journal_paper_doi 10.1039/b203317h
_journal_year 2002
_chemical_formula_moiety 'C16 H12 N2 S2 Se2'
_chemical_formula_sum 'C16 H12 N2 S2 Se2'
_chemical_formula_weight 454.32
_chemical_name_systematic
;
?
;
_space_group_IT_number 2
_symmetry_cell_setting triclinic
_symmetry_space_group_name_Hall '-P 1'
_symmetry_space_group_name_H-M 'P -1'
_atom_sites_solution_hydrogens geom
_atom_sites_solution_primary direct
_atom_sites_solution_secondary difmap
_audit_creation_method SHELXL-97
_cell_angle_alpha 102.747(3)
_cell_angle_beta 104.027(3)
_cell_angle_gamma 103.336(3)
_cell_formula_units_Z 3
_cell_length_a 9.8982(3)
_cell_length_b 10.0070(3)
_cell_length_c 13.9470(3)
_cell_measurement_reflns_used 5305
_cell_measurement_temperature 293(2)
_cell_measurement_theta_max 27.5
_cell_measurement_theta_min 1
_cell_volume 1246.92(7)
_computing_cell_refinement
;
DENZO and SCALEPACK (Otwinowski & Minor, 1997)
;
_computing_data_collection
;
KappaCCD Reference Manual (Nonius, 1998)
;
_computing_data_reduction
;
DENZO and SCALEPACK (Otwinowski & Minor, 1997)
;
_computing_molecular_graphics
;
ORTEPII (Johnson, 1971), PLATON (Spek, 1998),
ORTEP-3 (Farugia, 1999)
;
_computing_publication_material 'SHELXL-97 (Sheldrick, 1997)'
_computing_structure_refinement 'SHELXL-97 (Sheldrick, 1997)'
_computing_structure_solution 'SHELXS-97 (Sheldrick, 1990)'
_diffrn_ambient_temperature 293(2)
_diffrn_detector_area_resol_mean 0.055
_diffrn_measured_fraction_theta_full 0.987
_diffrn_measured_fraction_theta_max 0.987
_diffrn_measurement_device_type 'Nonius KappaCCD diffractometer'
_diffrn_measurement_method
;
563 frames in 6 sets of \w and \f scans. Rotation/frame=1\%.
Crystal-detector distance=32 mm. Measuring time=65 s/\%.
;
_diffrn_radiation_monochromator graphite
_diffrn_radiation_source 'fine-focus sealed tube'
_diffrn_radiation_type MoK\a
_diffrn_radiation_wavelength 0.71073
_diffrn_reflns_av_R_equivalents 0.0227
_diffrn_reflns_av_sigmaI/netI 0.0339
_diffrn_reflns_limit_h_max 12
_diffrn_reflns_limit_h_min -11
_diffrn_reflns_limit_k_max 12
_diffrn_reflns_limit_k_min -12
_diffrn_reflns_limit_l_max 16
_diffrn_reflns_limit_l_min -18
_diffrn_reflns_number 9637
_diffrn_reflns_theta_full 27.46
_diffrn_reflns_theta_max 27.46
_diffrn_reflns_theta_min 2.19
_exptl_absorpt_coefficient_mu 4.695
_exptl_absorpt_correction_T_max 0.775
_exptl_absorpt_correction_T_min 0.412
_exptl_absorpt_correction_type gaussian
_exptl_absorpt_process_details
;
contained in maXus (Mackay et al., 1998)
;
_exptl_crystal_colour colourless
_exptl_crystal_density_diffrn 1.815
_exptl_crystal_density_method 'not measured'
_exptl_crystal_description plate
_exptl_crystal_F_000 666
_exptl_crystal_size_max 0.25
_exptl_crystal_size_mid 0.16
_exptl_crystal_size_min 0.05
_refine_diff_density_max 0.984
_refine_diff_density_min -1.600
_refine_diff_density_rms 0.117
_refine_ls_extinction_coef 0.013(2)
_refine_ls_extinction_expression Fc^*^=kFc[1+0.001xFc^2^\l^3^/sin(2\q)]^-1/4^
_refine_ls_extinction_method SHELXL
_refine_ls_goodness_of_fit_ref 1.052
_refine_ls_hydrogen_treatment mixed
_refine_ls_matrix_type full
_refine_ls_number_parameters 323
_refine_ls_number_reflns 5628
_refine_ls_number_restraints 0
_refine_ls_restrained_S_all 1.052
_refine_ls_R_factor_all 0.0584
_refine_ls_R_factor_gt 0.0475
_refine_ls_shift/su_max 0.006
_refine_ls_shift/su_mean 0.001
_refine_ls_structure_factor_coef Fsqd
_refine_ls_weighting_details 'calc w=1/[\s^2^(Fo^2^)+(0.0864P)^2^+1.0011P] where P=(Fo^2^+2Fc^2^)/3'
_refine_ls_weighting_scheme calc
_refine_ls_wR_factor_gt 0.1243
_refine_ls_wR_factor_ref 0.1387
_reflns_number_gt 4728
_reflns_number_total 5628
_reflns_threshold_expression I>2\s(I)
_cod_data_source_file b203317h.txt
_cod_data_source_block 10
_cod_depositor_comments
;
The following automatic conversions were performed:
'_symmetry_cell_setting' value 'Triclinic' changed to 'triclinic'
according to '/home/saulius/struct/CIF-dictionaries/cif_core.dic'
dictionary named 'cif_core.dic' version 2.4.1 from 2010-06-29.

Automatic conversion script
Id: cif_fix_enum 1527 2010-12-29 10:47:43Z saulius 
;
_cod_original_cell_volume 1246.92(6)
_cod_database_code 7204427

loop_
_symmetry_equiv_pos_as_xyz
'x, y, z'
'-x, -y, -z'

loop_
_atom_site_label
_atom_site_type_symbol
_atom_site_fract_x
_atom_site_fract_y
_atom_site_fract_z
_atom_site_U_iso_or_equiv
_atom_site_adp_type
_atom_site_occupancy
_atom_site_symmetry_multiplicity
_atom_site_calc_flag
_atom_site_refinement_flags
_atom_site_disorder_assembly
_atom_site_disorder_group
C11 C 0.4933(4) 0.5063(4) 0.9465(3) 0.0404(8) Uani 1 1 d . . .
S1 S 0.30780(11) 0.42622(10) 0.86100(8) 0.0457(2) Uani 1 1 d . . .
Se1 Se 0.09961(4) 0.11381(4) 0.77922(3) 0.04344(15) Uani 1 1 d . . .
C21 C 0.2905(4) 0.2435(4) 0.8416(2) 0.0358(7) Uani 1 1 d . . .
N31 N 0.3943(3) 0.1900(3) 0.8681(2) 0.0379(6) Uani 1 1 d . . .
C31A C 0.3443(4) 0.0410(4) 0.8433(3) 0.0362(7) Uani 1 1 d . . .
C41 C 0.4359(5) -0.0435(5) 0.8636(3) 0.0495(9) Uani 1 1 d . . .
H21 H 0.5359 -0.0012 0.8949 0.059 Uiso 1 1 calc R . .
C51 C 0.3760(6) -0.1908(5) 0.8367(4) 0.0578(11) Uani 1 1 d . . .
H28 H 0.4367 -0.2475 0.8496 0.069 Uiso 1 1 calc R . .
C61 C 0.2255(5) -0.2565(5) 0.7903(3) 0.0526(10) Uani 1 1 d . . .
H19 H 0.1870 -0.3556 0.7740 0.063 Uiso 1 1 calc R . .
C71 C 0.1345(4) -0.1746(4) 0.7688(3) 0.0420(8) Uani 1 1 d . . .
H12 H 0.0346 -0.2176 0.7375 0.050 Uiso 1 1 calc R . .
C71A C 0.1943(4) -0.0265(4) 0.7945(2) 0.0344(7) Uani 1 1 d . . .
C12 C 0.0146(5) 0.5766(5) -0.0013(3) 0.0473(9) Uani 1 1 d . . .
S2 S 0.20566(11) 0.68018(12) 0.05906(7) 0.0475(2) Uani 1 1 d . . .
Se2 Se 0.41065(4) 0.80082(5) 0.28714(3) 0.04855(16) Uani 1 1 d . . .
C22 C 0.2210(4) 0.7080(4) 0.1899(3) 0.0396(8) Uani 1 1 d . . .
N32 N 0.1159(4) 0.6694(4) 0.2266(2) 0.0443(7) Uani 1 1 d . . .
C32A C 0.1637(4) 0.7066(5) 0.3344(3) 0.0445(8) Uani 1 1 d . . .
C42 C 0.0696(5) 0.6790(6) 0.3924(3) 0.0610(12) Uani 1 1 d . . .
H29 H -0.0294 0.6318 0.3601 0.073 Uiso 1 1 calc R . .
C52 C 0.1263(6) 0.7232(7) 0.4988(4) 0.0725(15) Uani 1 1 d . . .
H30 H 0.0644 0.7063 0.5383 0.087 Uiso 1 1 calc R . .
C62 C 0.2755(6) 0.7933(7) 0.5482(3) 0.0671(14) Uani 1 1 d . . .
H32 H 0.3109 0.8226 0.6200 0.081 Uiso 1 1 calc R . .
C72 C 0.3702(5) 0.8192(5) 0.4924(3) 0.0545(10) Uani 1 1 d . . .
H22 H 0.4695 0.8642 0.5252 0.065 Uiso 1 1 calc R . .
C72A C 0.3125(4) 0.7759(4) 0.3842(3) 0.0427(8) Uani 1 1 d . . .
C13 C 0.9248(4) 1.0088(4) 0.9820(3) 0.0409(8) Uani 1 1 d . . .
S3 S 0.78518(12) 0.83571(13) 0.93248(8) 0.0523(3) Uani 1 1 d . . .
Se3 Se 0.69001(7) 0.59691(5) 0.72452(4) 0.06719(19) Uani 1 1 d . . .
C23 C 0.7643(4) 0.7934(4) 0.8006(3) 0.0402(8) Uani 1 1 d . . .
N33 N 0.7936(3) 0.8831(4) 0.7491(2) 0.0422(7) Uani 1 1 d . . .
C33A C 0.7633(4) 0.8132(4) 0.6440(3) 0.0420(8) Uani 1 1 d . . .
C43 C 0.7850(5) 0.8873(6) 0.5722(3) 0.0546(10) Uani 1 1 d . . .
H25 H 0.8191 0.9870 0.5922 0.066 Uiso 1 1 calc R . .
C53 C 0.7541(5) 0.8075(7) 0.4700(4) 0.0676(14) Uani 1 1 d . . .
H31 H 0.7696 0.8548 0.4215 0.081 Uiso 1 1 calc R . .
C63 C 0.7005(6) 0.6586(7) 0.4391(4) 0.0725(16) Uani 1 1 d . . .
H26 H 0.6800 0.6077 0.3703 0.087 Uiso 1 1 calc R . .
C73 C 0.6778(6) 0.5868(6) 0.5084(4) 0.0686(14) Uani 1 1 d . . .
H33 H 0.6421 0.4871 0.4874 0.082 Uiso 1 1 calc R . .
C73A C 0.7086(5) 0.6641(5) 0.6120(3) 0.0507(9) Uani 1 1 d . . .
H2A H 0.516(5) 0.594(6) 0.955(4) 0.050(13) Uiso 1 1 d . . .
H3A H 0.550(6) 0.462(6) 0.919(4) 0.055(13) Uiso 1 1 d . . .
H4A H 0.904(5) 1.070(5) 1.038(3) 0.044(11) Uiso 1 1 d . . .
H5A H -0.034(6) 0.626(6) 0.032(4) 0.060(14) Uiso 1 1 d . . .
H6A H 0.925(4) 1.062(4) 0.933(3) 0.031(9) Uiso 1 1 d . . .
H7A H -0.015(6) 0.591(6) -0.066(5) 0.066(15) Uiso 1 1 d . . .

loop_
_atom_site_aniso_label
_atom_site_aniso_U_11
_atom_site_aniso_U_22
_atom_site_aniso_U_33
_atom_site_aniso_U_23
_atom_site_aniso_U_13
_atom_site_aniso_U_12
C11 0.042(2) 0.0319(19) 0.039(2) 0.0092(14) 0.0062(15) 0.0036(15)
S1 0.0457(5) 0.0358(5) 0.0444(5) 0.0092(4) -0.0008(4) 0.0094(4)
Se1 0.0343(2) 0.0404(2) 0.0481(2) 0.00843(16) 0.00610(16) 0.00842(15)
C21 0.0357(17) 0.0386(18) 0.0274(15) 0.0071(13) 0.0074(13) 0.0058(14)
N31 0.0353(15) 0.0375(16) 0.0359(15) 0.0103(12) 0.0065(12) 0.0067(12)
C31A 0.0344(17) 0.0415(18) 0.0309(16) 0.0113(13) 0.0083(13) 0.0094(14)
C41 0.043(2) 0.051(2) 0.051(2) 0.0192(18) 0.0032(17) 0.0165(18)
C51 0.064(3) 0.049(2) 0.061(3) 0.023(2) 0.010(2) 0.023(2)
C61 0.062(3) 0.037(2) 0.057(2) 0.0155(17) 0.015(2) 0.0127(18)
C71 0.0416(19) 0.0370(18) 0.0410(19) 0.0075(14) 0.0117(15) 0.0049(15)
C71A 0.0373(17) 0.0356(17) 0.0310(16) 0.0096(13) 0.0135(13) 0.0095(13)
C12 0.048(2) 0.056(2) 0.0318(19) 0.0061(16) 0.0020(16) 0.0206(19)
S2 0.0482(5) 0.0576(6) 0.0308(4) 0.0074(4) 0.0077(4) 0.0148(4)
Se2 0.0386(2) 0.0595(3) 0.0356(2) 0.00700(17) 0.00697(15) 0.00367(17)
C22 0.0405(18) 0.0438(19) 0.0314(17) 0.0059(14) 0.0068(14) 0.0163(15)
N32 0.0382(16) 0.0526(19) 0.0316(15) 0.0000(13) 0.0033(12) 0.0137(14)
C32A 0.0403(19) 0.052(2) 0.0349(18) 0.0026(15) 0.0099(15) 0.0127(16)
C42 0.043(2) 0.084(3) 0.046(2) 0.005(2) 0.0161(18) 0.012(2)
C52 0.061(3) 0.110(5) 0.044(2) 0.014(3) 0.025(2) 0.018(3)
C62 0.065(3) 0.095(4) 0.031(2) 0.007(2) 0.0127(19) 0.017(3)
C72 0.047(2) 0.066(3) 0.035(2) 0.0032(18) 0.0021(16) 0.0092(19)
C72A 0.0404(19) 0.050(2) 0.0313(17) 0.0050(15) 0.0078(14) 0.0112(16)
C13 0.0412(19) 0.043(2) 0.0344(18) 0.0072(15) 0.0096(15) 0.0113(15)
S3 0.0454(5) 0.0619(7) 0.0379(5) 0.0152(4) 0.0093(4) -0.0024(5)
Se3 0.0820(4) 0.0428(3) 0.0595(3) 0.0099(2) 0.0119(2) 0.0017(2)
C23 0.0325(17) 0.044(2) 0.0352(17) 0.0078(14) 0.0037(13) 0.0053(14)
N33 0.0405(16) 0.0425(17) 0.0332(15) 0.0059(12) 0.0052(12) 0.0046(13)
C33A 0.0328(17) 0.048(2) 0.0347(18) 0.0066(15) 0.0025(13) 0.0073(15)
C43 0.046(2) 0.070(3) 0.039(2) 0.0161(19) 0.0061(17) 0.009(2)
C53 0.049(3) 0.107(4) 0.040(2) 0.021(2) 0.0104(19) 0.015(3)
C63 0.053(3) 0.103(4) 0.038(2) -0.008(2) 0.0077(19) 0.012(3)
C73 0.063(3) 0.063(3) 0.056(3) -0.012(2) 0.009(2) 0.012(2)
C73A 0.043(2) 0.050(2) 0.045(2) 0.0019(17) 0.0050(17) 0.0091(17)

loop_
_atom_type_symbol
_atom_type_description
_atom_type_scat_dispersion_real
_atom_type_scat_dispersion_imag
_atom_type_scat_source
C C 0.0033 0.0016 'International Tables Vol C Tables 4.2.6.8 and 6.1.1.4'
H H 0.0000 0.0000 'International Tables Vol C Tables 4.2.6.8 and 6.1.1.4'
N N 0.0061 0.0033 'International Tables Vol C Tables 4.2.6.8 and 6.1.1.4'
S S 0.1246 0.1234 'International Tables Vol C Tables 4.2.6.8 and 6.1.1.4'
Se Se -0.0929 2.2259 'International Tables Vol C Tables 4.2.6.8 and 6.1.1.4'

loop_
_geom_angle_atom_site_label_1
_geom_angle_atom_site_label_2
_geom_angle_atom_site_label_3
_geom_angle
_geom_angle_site_symmetry_1
_geom_angle_site_symmetry_3
_geom_angle_publ_flag
C11 C11 S1 112.0(4) 2_667 . ?
C11 C11 H2A 104(3) 2_667 . ?
S1 C11 H2A 108(3) . . ?
C11 C11 H3A 110(3) 2_667 . ?
S1 C11 H3A 108(3) . . ?
H2A C11 H3A 115(5) . . ?
C21 S1 C11 100.88(18) . . ?
C71A Se1 C21 83.90(16) . . ?
N31 C21 S1 126.0(3) . . ?
N31 C21 Se1 117.1(3) . . ?
S1 C21 Se1 116.9(2) . . ?
C21 N31 C31A 111.9(3) . . ?
N31 C31A C41 123.3(3) . . ?
N31 C31A C71A 117.7(3) . . ?
C41 C31A C71A 119.0(4) . . ?
C51 C41 C31A 119.2(4) . . ?
C51 C41 H21 120.4 . . ?
C31A C41 H21 120.4 . . ?
C41 C51 C61 121.2(4) . . ?
C41 C51 H28 119.4 . . ?
C61 C51 H28 119.4 . . ?
C71 C61 C51 120.1(4) . . ?
C71 C61 H19 119.9 . . ?
C51 C61 H19 119.9 . . ?
C61 C71 C71A 118.9(4) . . ?
C61 C71 H12 120.6 . . ?
C71A C71 H12 120.6 . . ?
C71 C71A C31A 121.6(3) . . ?
C71 C71A Se1 129.1(3) . . ?
C31A C71A Se1 109.3(3) . . ?
C12 C12 S2 112.6(4) 2_565 . ?
C12 C12 H5A 114(3) 2_565 . ?
S2 C12 H5A 105(3) . . ?
C12 C12 H7A 117(3) 2_565 . ?
S2 C12 H7A 107(3) . . ?
H5A C12 H7A 100(5) . . ?
C22 S2 C12 101.3(2) . . ?
C72A Se2 C22 83.55(16) . . ?
N32 C22 S2 125.8(3) . . ?
N32 C22 Se2 116.9(3) . . ?
S2 C22 Se2 117.3(2) . . ?
C22 N32 C32A 112.0(3) . . ?
N32 C32A C42 122.8(4) . . ?
N32 C32A C72A 117.3(3) . . ?
C42 C32A C72A 119.9(4) . . ?
C52 C42 C32A 118.7(4) . . ?
C52 C42 H29 120.7 . . ?
C32A C42 H29 120.7 . . ?
C42 C52 C62 121.1(4) . . ?
C42 C52 H30 119.4 . . ?
C62 C52 H30 119.4 . . ?
C72 C62 C52 121.1(4) . . ?
C72 C62 H32 119.5 . . ?
C52 C62 H32 119.5 . . ?
C62 C72 C72A 117.9(4) . . ?
C62 C72 H22 121.0 . . ?
C72A C72 H22 121.0 . . ?
C32A C72A C72 121.3(4) . . ?
C32A C72A Se2 110.4(3) . . ?
C72 C72A Se2 128.3(3) . . ?
C13 C13 S3 110.8(4) 2_777 . ?
C13 C13 H4A 111(3) 2_777 . ?
S3 C13 H4A 109(3) . . ?
C13 C13 H6A 108(2) 2_777 . ?
S3 C13 H6A 113(2) . . ?
H4A C13 H6A 103(3) . . ?
C23 S3 C13 101.92(18) . . ?
C73A Se3 C23 84.30(17) . . ?
N33 C23 S3 126.6(3) . . ?
N33 C23 Se3 116.5(3) . . ?
S3 C23 Se3 117.0(2) . . ?
C23 N33 C33A 111.9(3) . . ?
C73A C33A C43 120.1(4) . . ?
C73A C33A N33 117.3(4) . . ?
C43 C33A N33 122.7(4) . . ?
C53 C43 C33A 118.1(5) . . ?
C53 C43 H25 120.9 . . ?
C33A C43 H25 120.9 . . ?
C63 C53 C43 121.3(5) . . ?
C63 C53 H31 119.4 . . ?
C43 C53 H31 119.4 . . ?
C73 C63 C53 120.6(4) . . ?
C73 C63 H26 119.7 . . ?
C53 C63 H26 119.7 . . ?
C63 C73 C73A 119.5(5) . . ?
C63 C73 H33 120.3 . . ?
C73A C73 H33 120.3 . . ?
C33A C73A C73 120.5(5) . . ?
C33A C73A Se3 110.0(3) . . ?
C73 C73A Se3 129.5(4) . . ?

loop_
_geom_bond_atom_site_label_1
_geom_bond_atom_site_label_2
_geom_bond_distance
_geom_bond_site_symmetry_2
_geom_bond_publ_flag
C11 C11 1.502(7) 2_667 ?
C11 S1 1.810(4) . ?
C11 H2A 0.83(5) . ?
C11 H3A 0.89(5) . ?
S1 C21 1.749(4) . ?
Se1 C71A 1.881(4) . ?
Se1 C21 1.893(3) . ?
C21 N31 1.280(5) . ?
N31 C31A 1.392(5) . ?
C31A C41 1.397(5) . ?
C31A C71A 1.403(5) . ?
C41 C51 1.382(6) . ?
C41 H21 0.9300 . ?
C51 C61 1.401(7) . ?
C51 H28 0.9300 . ?
C61 C71 1.374(6) . ?
C61 H19 0.9300 . ?
C71 C71A 1.391(5) . ?
C71 H12 0.9300 . ?
C12 C12 1.503(9) 2_565 ?
C12 S2 1.816(4) . ?
C12 H5A 0.90(5) . ?
C12 H7A 0.94(6) . ?
S2 C22 1.746(4) . ?
Se2 C72A 1.874(4) . ?
Se2 C22 1.906(4) . ?
C22 N32 1.286(5) . ?
N32 C32A 1.397(5) . ?
C32A C42 1.395(6) . ?
C32A C72A 1.398(5) . ?
C42 C52 1.379(7) . ?
C42 H29 0.9300 . ?
C52 C62 1.401(8) . ?
C52 H30 0.9300 . ?
C62 C72 1.372(7) . ?
C62 H32 0.9300 . ?
C72 C72A 1.404(5) . ?
C72 H22 0.9300 . ?
C13 C13 1.516(8) 2_777 ?
C13 S3 1.814(4) . ?
C13 H4A 0.98(4) . ?
C13 H6A 0.95(4) . ?
S3 C23 1.743(4) . ?
Se3 C73A 1.870(5) . ?
Se3 C23 1.889(4) . ?
C23 N33 1.293(5) . ?
N33 C33A 1.403(5) . ?
C33A C73A 1.391(6) . ?
C33A C43 1.398(6) . ?
C43 C53 1.392(7) . ?
C43 H25 0.9300 . ?
C53 C63 1.389(9) . ?
C53 H31 0.9300 . ?
C63 C73 1.355(9) . ?
C63 H26 0.9300 . ?
C73 C73A 1.400(6) . ?
C73 H33 0.9300 . ?
